data_7058194
loop_
_publ_author_name
'Vos\'ahlo, Petr'
'Schulz, Ji\<r\'i'
'\<Skoch, Karel'
'C\'isa\<rov\'a, Ivana'
'\<St\<epni\<cka, Petr'

_publ_section_title
;
 Synthesis and characterisation of palladium(ii) complexes with hybrid
 phosphinoferrocene ligands bearing additional O-donor substituents
;
_journal_issue 11
_journal_name_full 'New Journal of Chemistry'
_journal_page_first 4463
_journal_paper_doi 10.1039/C9NJ00298G
_journal_volume 43
_journal_year 2019
_chemical_formula_moiety 'C48 H42 Cl4 Fe2 O2 P2 Pd2, C H Cl3'
_chemical_formula_sum 'C49 H43 Cl7 Fe2 O2 P2 Pd2'
_chemical_formula_weight 1298.42
_space_group_crystal_system triclinic
_space_group_IT_number 2
_space_group_name_Hall '-P 1'
_space_group_name_H-M_alt 'P -1'
_symmetry_space_group_name_Hall '-P 1'
_symmetry_space_group_name_H-M 'P -1'
_atom_sites_solution_hydrogens geom
_atom_sites_solution_primary direct
_atom_sites_solution_secondary difmap
_audit_creation_method SHELXL-2014/7
_audit_update_record
;
2018-11-29 deposited with the CCDC.    2019-02-19 downloaded from the CCDC.
;
_cell_angle_alpha 73.5577(11)
_cell_angle_beta 88.5641(12)
_cell_angle_gamma 88.4939(12)
_cell_formula_units_Z 2
_cell_length_a 9.3431(3)
_cell_length_b 13.4139(4)
_cell_length_c 20.0647(6)
_cell_measurement_reflns_used 9954
_cell_measurement_temperature 150(2)
_cell_measurement_theta_max 27.54
_cell_measurement_theta_min 2.26
_cell_volume 2410.58(13)
_computing_cell_refinement 'Bruker SAINT'
_computing_data_collection 'Bruker APEX2'
_computing_data_reduction 'Bruker SAINT'
_computing_molecular_graphics 'PLATON (Spek, 2003)'
_computing_publication_material 'PLATON (Spek, 2003)'
_computing_structure_refinement 'SHELXL-2014/7 (Sheldrick, 2014)'
_computing_structure_solution 'SHELXS-97 (Sheldrick, 2008)'
_diffrn_ambient_temperature 150(2)
_diffrn_measured_fraction_theta_full 0.999
_diffrn_measured_fraction_theta_max 0.999
_diffrn_measurement_device_type 'Bruker APEX-II CCD'
_diffrn_measurement_method '\f and \w scans'
_diffrn_radiation_monochromator graphite
_diffrn_radiation_source 'fine-focus sealed tube'
_diffrn_radiation_type MoK\a
_diffrn_radiation_wavelength 0.71073
_diffrn_reflns_av_R_equivalents 0.0214
_diffrn_reflns_av_unetI/netI 0.0302
_diffrn_reflns_Laue_measured_fraction_full 0.999
_diffrn_reflns_Laue_measured_fraction_max 0.999
_diffrn_reflns_limit_h_max 12
_diffrn_reflns_limit_h_min -11
_diffrn_reflns_limit_k_max 15
_diffrn_reflns_limit_k_min -17
_diffrn_reflns_limit_l_max 26
_diffrn_reflns_limit_l_min -26
_diffrn_reflns_number 25841
_diffrn_reflns_point_group_measured_fraction_full 0.999
_diffrn_reflns_point_group_measured_fraction_max 0.999
_diffrn_reflns_theta_full 25.242
_diffrn_reflns_theta_max 27.500
_diffrn_reflns_theta_min 1.583
_exptl_absorpt_coefficient_mu 1.819
_exptl_absorpt_correction_T_max 0.70
_exptl_absorpt_correction_T_min 0.55
_exptl_absorpt_correction_type numerical
_exptl_absorpt_process_details 'SADABS V2014/4 (Bruker AXS Inc.)'
_exptl_crystal_colour orange-red
_exptl_crystal_density_diffrn 1.789
_exptl_crystal_description prism
_exptl_crystal_F_000 1292
_exptl_crystal_size_max 0.37
_exptl_crystal_size_mid 0.31
_exptl_crystal_size_min 0.21
_refine_diff_density_max 2.820
_refine_diff_density_min -1.563
_refine_diff_density_rms 0.103
_refine_ls_extinction_method none
_refine_ls_goodness_of_fit_ref 1.023
_refine_ls_hydrogen_treatment constr
_refine_ls_matrix_type full
_refine_ls_number_parameters 579
_refine_ls_number_reflns 11049
_refine_ls_number_restraints 0
_refine_ls_restrained_S_all 1.023
_refine_ls_R_factor_all 0.0414
_refine_ls_R_factor_gt 0.0349
_refine_ls_shift/su_max 0.001
_refine_ls_shift/su_mean 0.000
_refine_ls_structure_factor_coef Fsqd
_refine_ls_weighting_details 'w=1/[\s^2^(Fo^2^)+(0.0375P)^2^+6.0150P] where P=(Fo^2^+2Fc^2^)/3'
_refine_ls_weighting_scheme calc
_refine_ls_wR_factor_gt 0.0840
_refine_ls_wR_factor_ref 0.0877
_reflns_Friedel_coverage 0.000
_reflns_number_gt 9696
_reflns_number_total 11049
_reflns_threshold_expression 'I > 2\s(I)'
_cod_data_source_file c9nj00298g3.cif
_cod_data_source_block pv28
_cod_depositor_comments 'Adding full bibliography for 7058185--7058194.cif.'
_cod_database_code 7058194
_shelx_shelxl_version_number 2014/7
_shelx_space_group_comment
;
The symmetry employed for this shelxl refinement is uniquely defined
by the following loop, which should always be used as a source of
symmetry information in preference to the above space-group names.
They are only intended as comments.
;
_shelx_estimated_absorpt_t_min 0.553
_shelx_estimated_absorpt_t_max 0.701

loop_
_space_group_symop_operation_xyz
'x, y, z'
'-x, -y, -z'

loop_
_atom_site_label
_atom_site_type_symbol
_atom_site_fract_x
_atom_site_fract_y
_atom_site_fract_z
_atom_site_U_iso_or_equiv
_atom_site_adp_type
_atom_site_occupancy
_atom_site_site_symmetry_order
_atom_site_calc_flag
_atom_site_refinement_flags_posn
_atom_site_refinement_flags_adp
Pd1 Pd 0.12373(2) 0.60511(2) 0.29320(2) 0.01549(6) Uani 1 1 d . .
Pd2 Pd 0.19258(2) 0.83713(2) 0.30831(2) 0.01590(6) Uani 1 1 d . .
Fe1 Fe -0.35818(5) 0.60111(4) 0.15310(2) 0.02065(10) Uani 1 1 d . .
Fe2 Fe 0.47411(5) 1.10935(4) 0.24758(2) 0.02508(11) Uani 1 1 d . .
P1 P -0.07736(8) 0.53068(6) 0.27650(4) 0.01553(15) Uani 1 1 d . .
P2 P 0.32476(8) 0.90375(6) 0.37599(4) 0.01545(15) Uani 1 1 d . .
O1 O -0.2338(4) 0.3617(3) 0.08582(17) 0.0511(8) Uani 1 1 d . .
O2 O 0.2482(4) 1.2025(2) 0.07645(14) 0.0463(8) Uani 1 1 d . .
Cl1 Cl 0.20856(9) 0.44393(6) 0.35252(4) 0.02630(17) Uani 1 1 d . .
Cl2 Cl 0.33786(8) 0.69154(6) 0.31370(5) 0.02582(17) Uani 1 1 d . .
Cl3 Cl 0.04254(9) 0.77029(6) 0.23564(4) 0.02477(17) Uani 1 1 d . .
Cl4 Cl 0.02377(9) 0.96362(6) 0.30656(5) 0.02678(17) Uani 1 1 d . .
C1 C -0.3907(4) 0.4935(3) 0.10080(18) 0.0278(7) Uani 1 1 d . .
C2 C -0.4800(4) 0.5847(3) 0.0749(2) 0.0331(8) Uani 1 1 d . .
H2 H -0.4790 0.6295 0.0288 0.040 Uiso 1 1 calc R U
C3 C -0.5699(4) 0.5960(3) 0.1304(2) 0.0364(9) Uani 1 1 d . .
H3 H -0.6399 0.6496 0.1278 0.044 Uiso 1 1 calc R U
C4 C -0.5376(4) 0.5136(3) 0.1908(2) 0.0323(8) Uani 1 1 d . .
H4 H -0.5818 0.5027 0.2353 0.039 Uiso 1 1 calc R U
C5 C -0.4278(4) 0.4505(3) 0.17273(18) 0.0282(7) Uani 1 1 d . .
H5 H -0.3859 0.3899 0.2032 0.034 Uiso 1 1 calc R U
C6 C -0.1857(3) 0.6160(2) 0.21087(16) 0.0181(6) Uani 1 1 d . .
C7 C -0.1501(3) 0.6472(3) 0.13811(16) 0.0220(7) Uani 1 1 d . .
H7 H -0.0770 0.6169 0.1160 0.026 Uiso 1 1 calc R U
C8 C -0.2423(4) 0.7308(3) 0.10487(18) 0.0276(7) Uani 1 1 d . .
H8 H -0.2414 0.7669 0.0567 0.033 Uiso 1 1 calc R U
C9 C -0.3365(4) 0.7513(3) 0.15630(19) 0.0298(8) Uani 1 1 d . .
H9 H -0.4101 0.8032 0.1483 0.036 Uiso 1 1 calc R U
C10 C -0.3022(4) 0.6810(3) 0.22163(17) 0.0226(7) Uani 1 1 d . .
H10 H -0.3485 0.6779 0.2648 0.027 Uiso 1 1 calc R U
C11 C -0.2793(4) 0.4508(3) 0.06274(19) 0.0329(8) Uani 1 1 d . .
C12 C -0.0394(3) 0.4175(2) 0.24665(16) 0.0196(6) Uani 1 1 d . .
C13 C -0.1074(4) 0.3238(3) 0.27684(17) 0.0228(7) Uani 1 1 d . .
H13 H -0.1734 0.3182 0.3145 0.027 Uiso 1 1 calc R U
C14 C -0.0788(4) 0.2389(3) 0.25189(19) 0.0290(8) Uani 1 1 d . .
H14 H -0.1252 0.1750 0.2725 0.035 Uiso 1 1 calc R U
C15 C 0.0160(4) 0.2467(3) 0.1977(2) 0.0333(8) Uani 1 1 d . .
H15 H 0.0325 0.1889 0.1798 0.040 Uiso 1 1 calc R U
C16 C 0.0880(4) 0.3381(3) 0.1686(2) 0.0350(9) Uani 1 1 d . .
H16 H 0.1554 0.3424 0.1317 0.042 Uiso 1 1 calc R U
C17 C 0.0614(4) 0.4237(3) 0.19371(18) 0.0274(7) Uani 1 1 d . .
H17 H 0.1120 0.4861 0.1746 0.033 Uiso 1 1 calc R U
C18 C -0.1863(3) 0.4941(2) 0.35467(16) 0.0183(6) Uani 1 1 d . .
C19 C -0.1295(4) 0.4907(3) 0.41876(17) 0.0259(7) Uani 1 1 d . .
H19 H -0.0324 0.5084 0.4214 0.031 Uiso 1 1 calc R U
C20 C -0.2138(4) 0.4616(3) 0.47882(18) 0.0304(8) Uani 1 1 d . .
H20 H -0.1741 0.4598 0.5223 0.037 Uiso 1 1 calc R U
C21 C -0.3538(4) 0.4353(3) 0.47592(18) 0.0273(7) Uani 1 1 d . .
H21 H -0.4103 0.4145 0.5173 0.033 Uiso 1 1 calc R U
C22 C -0.4125(4) 0.4390(3) 0.41279(19) 0.0312(8) Uani 1 1 d . .
H22 H -0.5099 0.4216 0.4107 0.037 Uiso 1 1 calc R U
C23 C -0.3296(4) 0.4683(3) 0.35236(17) 0.0267(7) Uani 1 1 d . .
H23 H -0.3706 0.4708 0.3090 0.032 Uiso 1 1 calc R U
C24 C -0.2269(5) 0.5186(3) -0.0059(2) 0.0412(10) Uani 1 1 d . .
H24A H -0.1502 0.4820 -0.0242 0.049 Uiso 1 1 calc R U
H24B H -0.1900 0.5831 0.0003 0.049 Uiso 1 1 calc R U
H24C H -0.3061 0.5351 -0.0386 0.049 Uiso 1 1 calc R U
C31 C 0.4238(4) 1.1049(3) 0.14922(17) 0.0298(8) Uani 1 1 d . .
C32 C 0.4953(4) 1.0108(3) 0.18651(18) 0.0320(8) Uani 1 1 d . .
H32 H 0.4577 0.9429 0.1972 0.038 Uiso 1 1 calc R U
C33 C 0.6321(5) 1.0366(4) 0.2047(2) 0.0431(10) Uani 1 1 d . .
H33 H 0.7030 0.9894 0.2295 0.052 Uiso 1 1 calc R U
C34 C 0.6435(5) 1.1473(4) 0.1789(2) 0.0482(12) Uani 1 1 d . .
H34 H 0.7242 1.1863 0.1835 0.058 Uiso 1 1 calc R U
C35 C 0.5166(5) 1.1886(3) 0.14574(19) 0.0391(9) Uani 1 1 d . .
H35 H 0.4959 1.2602 0.1246 0.047 Uiso 1 1 calc R U
C36 C 0.3779(3) 1.0360(2) 0.34040(16) 0.0193(6) Uani 1 1 d . .
C37 C 0.5146(4) 1.0752(3) 0.35120(17) 0.0244(7) Uani 1 1 d . .
H37 H 0.5936 1.0351 0.3741 0.029 Uiso 1 1 calc R U
C38 C 0.5099(4) 1.1850(3) 0.32135(18) 0.0308(8) Uani 1 1 d . .
H38 H 0.5858 1.2308 0.3211 0.037 Uiso 1 1 calc R U
C39 C 0.3745(4) 1.2144(3) 0.29223(19) 0.0314(8) Uani 1 1 d . .
H39 H 0.3434 1.2832 0.2691 0.038 Uiso 1 1 calc R U
C40 C 0.2925(4) 1.1235(3) 0.30339(17) 0.0237(7) Uani 1 1 d . .
H40 H 0.1971 1.1210 0.2888 0.028 Uiso 1 1 calc R U
C41 C 0.2843(4) 1.1180(3) 0.11447(18) 0.0329(8) Uani 1 1 d . .
C42 C 0.2242(3) 0.9002(2) 0.45470(15) 0.0176(6) Uani 1 1 d . .
C43 C 0.1394(4) 0.8143(3) 0.48440(17) 0.0236(7) Uani 1 1 d . .
H43 H 0.1345 0.7600 0.4628 0.028 Uiso 1 1 calc R U
C44 C 0.0624(4) 0.8080(3) 0.54522(18) 0.0291(8) Uani 1 1 d . .
H44 H 0.0058 0.7490 0.5658 0.035 Uiso 1 1 calc R U
C46 C 0.1528(4) 0.9730(3) 0.54727(17) 0.0256(7) Uani 1 1 d . .
H46 H 0.1573 1.0272 0.5690 0.031 Uiso 1 1 calc R U
C45 C 0.0681(4) 0.8878(3) 0.57593(17) 0.0288(8) Uani 1 1 d . .
H45 H 0.0134 0.8842 0.6171 0.035 Uiso 1 1 calc R U
C47 C 0.2316(3) 0.9789(3) 0.48647(16) 0.0218(6) Uani 1 1 d . .
H47 H 0.2904 1.0370 0.4668 0.026 Uiso 1 1 calc R U
C48 C 0.4930(3) 0.8366(2) 0.40547(17) 0.0190(6) Uani 1 1 d . .
C49 C 0.5931(4) 0.8196(3) 0.35695(19) 0.0255(7) Uani 1 1 d . .
H49 H 0.5702 0.8388 0.3091 0.031 Uiso 1 1 calc R U
C50 C 0.7262(4) 0.7746(3) 0.3781(2) 0.0327(8) Uani 1 1 d . .
H50 H 0.7946 0.7644 0.3447 0.039 Uiso 1 1 calc R U
C51 C 0.7586(4) 0.7449(3) 0.4481(2) 0.0352(9) Uani 1 1 d . .
H51 H 0.8488 0.7130 0.4628 0.042 Uiso 1 1 calc R U
C52 C 0.6600(4) 0.7616(3) 0.4965(2) 0.0322(8) Uani 1 1 d . .
H52 H 0.6832 0.7416 0.5444 0.039 Uiso 1 1 calc R U
C53 C 0.5275(4) 0.8071(3) 0.47584(18) 0.0240(7) Uani 1 1 d . .
H53 H 0.4602 0.8183 0.5094 0.029 Uiso 1 1 calc R U
C54 C 0.1911(5) 1.0247(4) 0.1261(2) 0.0457(10) Uani 1 1 d . .
H54A H 0.1505 1.0071 0.1734 0.055 Uiso 1 1 calc R U
H54B H 0.2486 0.9657 0.1200 0.055 Uiso 1 1 calc R U
H54C H 0.1134 1.0405 0.0926 0.055 Uiso 1 1 calc R U
C90 C 0.2386(5) 0.8635(4) -0.0170(3) 0.0492(11) Uani 1 1 d . .
H90 H 0.2427 0.8247 -0.0528 0.059 Uiso 1 1 calc R U
Cl91 Cl 0.41183(14) 0.86373(12) 0.01533(6) 0.0616(3) Uani 1 1 d . .
Cl92 Cl 0.18247(15) 0.99231(11) -0.05731(7) 0.0625(4) Uani 1 1 d . .
Cl93 Cl 0.11740(17) 0.80294(12) 0.04772(9) 0.0747(4) Uani 1 1 d . .

loop_
_atom_site_aniso_label
_atom_site_aniso_U_11
_atom_site_aniso_U_22
_atom_site_aniso_U_33
_atom_site_aniso_U_23
_atom_site_aniso_U_13
_atom_site_aniso_U_12
Pd1 0.01161(11) 0.01758(11) 0.01686(11) -0.00399(9) -0.00128(8) -0.00145(8)
Pd2 0.01420(11) 0.01621(11) 0.01725(11) -0.00439(9) -0.00156(8) -0.00197(8)
Fe1 0.0182(2) 0.0225(2) 0.0191(2) -0.00175(18) -0.00556(17) -0.00281(18)
Fe2 0.0289(3) 0.0272(3) 0.0179(2) -0.00389(19) 0.00191(19) -0.0090(2)
P1 0.0130(4) 0.0178(4) 0.0146(3) -0.0024(3) -0.0015(3) -0.0024(3)
P2 0.0139(4) 0.0167(4) 0.0156(4) -0.0041(3) -0.0005(3) -0.0021(3)
O1 0.053(2) 0.0458(18) 0.0475(18) -0.0021(15) 0.0065(15) 0.0065(15)
O2 0.059(2) 0.0472(18) 0.0278(14) -0.0029(13) -0.0048(13) 0.0118(15)
Cl1 0.0209(4) 0.0232(4) 0.0316(4) -0.0022(3) -0.0087(3) 0.0032(3)
Cl2 0.0147(4) 0.0242(4) 0.0429(5) -0.0162(4) -0.0051(3) 0.0002(3)
Cl3 0.0273(4) 0.0182(4) 0.0280(4) -0.0039(3) -0.0120(3) -0.0032(3)
Cl4 0.0222(4) 0.0253(4) 0.0346(4) -0.0114(3) -0.0056(3) 0.0049(3)
C1 0.0295(18) 0.0271(17) 0.0266(17) -0.0058(14) -0.0065(14) -0.0111(14)
C2 0.033(2) 0.035(2) 0.0287(18) -0.0028(15) -0.0168(15) -0.0084(16)
C3 0.0199(18) 0.042(2) 0.045(2) -0.0081(18) -0.0139(16) -0.0007(16)
C4 0.0193(17) 0.042(2) 0.0339(19) -0.0073(17) -0.0012(14) -0.0121(15)
C5 0.0270(18) 0.0271(18) 0.0277(18) -0.0022(14) -0.0041(14) -0.0098(14)
C6 0.0160(14) 0.0192(15) 0.0184(14) -0.0034(12) -0.0048(11) -0.0037(11)
C7 0.0190(15) 0.0262(17) 0.0187(15) -0.0025(13) -0.0020(12) -0.0065(13)
C8 0.0330(19) 0.0230(17) 0.0225(16) 0.0018(13) -0.0077(14) -0.0077(14)
C9 0.0317(19) 0.0232(17) 0.0333(19) -0.0055(15) -0.0143(15) 0.0046(14)
C10 0.0230(16) 0.0245(16) 0.0215(16) -0.0079(13) -0.0074(13) 0.0016(13)
C11 0.034(2) 0.036(2) 0.0276(18) -0.0060(16) -0.0023(15) -0.0099(16)
C12 0.0186(15) 0.0215(15) 0.0181(14) -0.0043(12) -0.0066(12) 0.0017(12)
C13 0.0230(16) 0.0233(16) 0.0201(15) -0.0025(13) -0.0040(12) -0.0010(13)
C14 0.035(2) 0.0202(16) 0.0294(18) -0.0025(14) -0.0091(15) 0.0011(14)
C15 0.041(2) 0.0270(18) 0.0321(19) -0.0089(15) -0.0079(16) 0.0104(16)
C16 0.036(2) 0.036(2) 0.0306(19) -0.0074(16) 0.0072(16) 0.0092(17)
C17 0.0243(17) 0.0270(17) 0.0275(17) -0.0023(14) 0.0027(14) 0.0004(14)
C18 0.0173(15) 0.0190(15) 0.0170(14) -0.0025(12) 0.0014(11) -0.0011(11)
C19 0.0194(16) 0.0373(19) 0.0213(16) -0.0082(14) -0.0013(13) -0.0062(14)
C20 0.0313(19) 0.040(2) 0.0207(16) -0.0091(15) -0.0013(14) -0.0036(16)
C21 0.0251(17) 0.0298(18) 0.0225(16) -0.0011(14) 0.0090(13) 0.0022(14)
C22 0.0166(16) 0.042(2) 0.0285(18) 0.0007(16) 0.0026(14) -0.0066(15)
C23 0.0170(16) 0.039(2) 0.0204(16) -0.0023(14) -0.0024(12) -0.0066(14)
C24 0.050(3) 0.045(2) 0.028(2) -0.0097(18) 0.0044(18) -0.016(2)
C31 0.038(2) 0.0342(19) 0.0169(15) -0.0069(14) 0.0059(14) -0.0048(16)
C32 0.038(2) 0.038(2) 0.0225(17) -0.0129(15) 0.0045(15) -0.0006(16)
C33 0.033(2) 0.069(3) 0.0256(19) -0.013(2) 0.0056(16) 0.005(2)
C34 0.041(2) 0.075(3) 0.027(2) -0.012(2) 0.0126(18) -0.027(2)
C35 0.050(3) 0.041(2) 0.0223(18) -0.0023(16) 0.0076(17) -0.0148(19)
C36 0.0214(16) 0.0196(15) 0.0175(14) -0.0056(12) -0.0003(12) -0.0051(12)
C37 0.0275(17) 0.0268(17) 0.0203(16) -0.0082(13) -0.0012(13) -0.0085(14)
C38 0.041(2) 0.0283(18) 0.0237(17) -0.0068(14) 0.0018(15) -0.0172(16)
C39 0.044(2) 0.0211(17) 0.0284(18) -0.0054(14) 0.0008(16) -0.0040(15)
C40 0.0274(17) 0.0214(16) 0.0211(16) -0.0038(13) 0.0008(13) -0.0016(13)
C41 0.043(2) 0.041(2) 0.0159(16) -0.0092(15) -0.0011(15) 0.0052(17)
C42 0.0154(14) 0.0234(15) 0.0127(13) -0.0028(12) -0.0033(11) 0.0022(12)
C43 0.0248(17) 0.0239(16) 0.0203(15) -0.0033(13) 0.0003(13) -0.0036(13)
C44 0.0257(18) 0.0314(19) 0.0243(17) 0.0020(14) 0.0024(14) -0.0034(14)
C46 0.0277(18) 0.0303(18) 0.0200(16) -0.0095(14) -0.0045(13) 0.0077(14)
C45 0.0237(17) 0.042(2) 0.0164(15) -0.0029(14) 0.0028(13) 0.0071(15)
C47 0.0217(16) 0.0220(16) 0.0205(15) -0.0039(13) -0.0011(12) 0.0000(12)
C48 0.0153(14) 0.0156(14) 0.0266(16) -0.0061(12) -0.0037(12) -0.0028(11)
C49 0.0193(16) 0.0283(17) 0.0320(18) -0.0135(15) -0.0028(13) -0.0016(13)
C50 0.0176(17) 0.036(2) 0.051(2) -0.0234(18) -0.0007(16) -0.0009(14)
C51 0.0204(17) 0.0286(19) 0.059(3) -0.0156(18) -0.0144(17) 0.0037(14)
C52 0.0305(19) 0.0253(18) 0.036(2) -0.0004(15) -0.0128(16) 0.0002(15)
C53 0.0228(17) 0.0217(16) 0.0254(17) -0.0027(13) -0.0036(13) -0.0010(13)
C54 0.046(3) 0.054(3) 0.038(2) -0.014(2) -0.0088(19) -0.007(2)
C90 0.040(2) 0.053(3) 0.047(3) -0.004(2) 0.012(2) 0.006(2)
Cl91 0.0442(7) 0.0862(10) 0.0450(6) -0.0044(6) 0.0005(5) 0.0097(6)
Cl92 0.0568(8) 0.0607(8) 0.0551(7) 0.0055(6) 0.0060(6) 0.0174(6)
Cl93 0.0658(9) 0.0634(9) 0.0847(10) -0.0067(7) 0.0332(8) -0.0088(7)

loop_
_atom_type_symbol
_atom_type_description
_atom_type_scat_dispersion_real
_atom_type_scat_dispersion_imag
_atom_type_scat_source
C C 0.0033 0.0016 'International Tables Vol C Tables 4.2.6.8 and 6.1.1.4'
H H 0.0000 0.0000 'International Tables Vol C Tables 4.2.6.8 and 6.1.1.4'
O O 0.0106 0.0060 'International Tables Vol C Tables 4.2.6.8 and 6.1.1.4'
P P 0.1023 0.0942 'International Tables Vol C Tables 4.2.6.8 and 6.1.1.4'
Cl Cl 0.1484 0.1585 'International Tables Vol C Tables 4.2.6.8 and 6.1.1.4'
Fe Fe 0.3463 0.8444 'International Tables Vol C Tables 4.2.6.8 and 6.1.1.4'
Pd Pd -0.9988 1.0072 'International Tables Vol C Tables 4.2.6.8 and 6.1.1.4'

loop_
_geom_angle_atom_site_label_1
_geom_angle_atom_site_label_2
_geom_angle_atom_site_label_3
_geom_angle
P1 Pd1 Cl1 88.17(3)
P1 Pd1 Cl3 93.48(3)
Cl1 Pd1 Cl3 178.07(3)
P1 Pd1 Cl2 177.55(3)
Cl1 Pd1 Cl2 93.23(3)
Cl3 Pd1 Cl2 85.08(3)
P2 Pd2 Cl4 88.57(3)
P2 Pd2 Cl2 96.93(3)
Cl4 Pd2 Cl2 171.80(3)
P2 Pd2 Cl3 177.69(3)
Cl4 Pd2 Cl3 89.13(3)
Cl2 Pd2 Cl3 85.34(3)
C2 Fe1 C1 41.45(15)
C2 Fe1 C7 122.57(15)
C1 Fe1 C7 108.93(14)
C2 Fe1 C3 40.73(17)
C1 Fe1 C3 68.78(16)
C7 Fe1 C3 157.46(15)
C2 Fe1 C9 114.84(15)
C1 Fe1 C9 151.86(14)
C7 Fe1 C9 68.02(14)
C3 Fe1 C9 102.94(16)
C2 Fe1 C10 151.23(15)
C1 Fe1 C10 166.76(14)
C7 Fe1 C10 68.45(14)
C3 Fe1 C10 118.87(16)
C9 Fe1 C10 40.49(13)
C2 Fe1 C6 162.49(15)
C1 Fe1 C6 128.99(14)
C7 Fe1 C6 40.93(12)
C3 Fe1 C6 156.74(15)
C9 Fe1 C6 68.19(13)
C10 Fe1 C6 40.65(12)
C2 Fe1 C8 102.21(15)
C1 Fe1 C8 118.77(14)
C7 Fe1 C8 40.34(13)
C3 Fe1 C8 119.63(15)
C9 Fe1 C8 40.47(15)
C10 Fe1 C8 68.26(14)
C6 Fe1 C8 68.36(13)
C2 Fe1 C5 68.73(15)
C1 Fe1 C5 40.78(14)
C7 Fe1 C5 125.99(14)
C3 Fe1 C5 67.87(15)
C9 Fe1 C5 162.35(16)
C10 Fe1 C5 129.47(14)
C6 Fe1 C5 114.05(13)
C8 Fe1 C5 157.15(15)
C2 Fe1 C4 68.43(16)
C1 Fe1 C4 68.35(15)
C7 Fe1 C4 161.43(14)
C3 Fe1 C4 40.36(15)
C9 Fe1 C4 123.44(16)
C10 Fe1 C4 109.72(15)
C6 Fe1 C4 125.60(14)
C8 Fe1 C4 157.69(15)
C5 Fe1 C4 40.05(15)
C37 Fe2 C36 41.23(13)
C37 Fe2 C40 68.76(14)
C36 Fe2 C40 41.05(13)
C37 Fe2 C32 126.87(15)
C36 Fe2 C32 110.38(14)
C40 Fe2 C32 123.84(15)
C37 Fe2 C34 118.07(16)
C36 Fe2 C34 154.81(17)
C40 Fe2 C34 160.85(18)
C32 Fe2 C34 68.11(18)
C37 Fe2 C33 106.72(16)
C36 Fe2 C33 121.22(16)
C40 Fe2 C33 157.75(17)
C32 Fe2 C33 40.46(17)
C34 Fe2 C33 40.9(2)
C37 Fe2 C35 151.63(16)
C36 Fe2 C35 165.02(16)
C40 Fe2 C35 126.23(16)
C32 Fe2 C35 68.44(17)
C34 Fe2 C35 39.80(18)
C33 Fe2 C35 68.29(18)
C37 Fe2 C38 40.67(14)
C36 Fe2 C38 68.60(13)
C40 Fe2 C38 67.81(15)
C32 Fe2 C38 162.32(16)
C34 Fe2 C38 104.92(17)
C33 Fe2 C38 123.81(17)
C35 Fe2 C38 117.32(16)
C37 Fe2 C31 165.75(14)
C36 Fe2 C31 128.94(14)
C40 Fe2 C31 110.58(15)
C32 Fe2 C31 40.80(15)
C34 Fe2 C31 67.47(16)
C33 Fe2 C31 68.19(16)
C35 Fe2 C31 40.47(15)
C38 Fe2 C31 153.29(15)
C37 Fe2 C39 68.20(15)
C36 Fe2 C39 68.57(13)
C40 Fe2 C39 40.38(14)
C32 Fe2 C39 157.46(16)
C34 Fe2 C39 122.90(19)
C33 Fe2 C39 160.02(18)
C35 Fe2 C39 106.48(16)
C38 Fe2 C39 39.93(16)
C31 Fe2 C39 121.18(15)
C6 P1 C18 106.70(14)
C6 P1 C12 105.79(14)
C18 P1 C12 109.37(15)
C6 P1 Pd1 112.11(10)
C18 P1 Pd1 111.43(11)
C12 P1 Pd1 111.19(11)
C36 P2 C42 105.85(15)
C36 P2 C48 102.77(15)
C42 P2 C48 104.87(14)
C36 P2 Pd2 116.60(11)
C42 P2 Pd2 109.00(10)
C48 P2 Pd2 116.64(10)
Pd2 Cl2 Pd1 87.35(3)
Pd1 Cl3 Pd2 88.51(3)
C5 C1 C2 107.1(3)
C5 C1 C11 125.0(3)
C2 C1 C11 127.9(3)
C5 C1 Fe1 70.4(2)
C2 C1 Fe1 68.6(2)
C11 C1 Fe1 125.3(3)
C3 C2 C1 107.9(3)
C3 C2 Fe1 70.5(2)
C1 C2 Fe1 69.92(19)
C3 C2 H2 126.1
C1 C2 H2 126.1
Fe1 C2 H2 125.2
C2 C3 C4 108.5(4)
C2 C3 Fe1 68.8(2)
C4 C3 Fe1 70.8(2)
C2 C3 H3 125.7
C4 C3 H3 125.7
Fe1 C3 H3 126.3
C5 C4 C3 108.0(3)
C5 C4 Fe1 69.7(2)
C3 C4 Fe1 68.9(2)
C5 C4 H4 126.0
C3 C4 H4 126.0
Fe1 C4 H4 127.0
C4 C5 C1 108.5(3)
C4 C5 Fe1 70.3(2)
C1 C5 Fe1 68.8(2)
C4 C5 H5 125.7
C1 C5 H5 125.7
Fe1 C5 H5 126.8
C10 C6 C7 107.4(3)
C10 C6 P1 126.8(2)
C7 C6 P1 124.6(2)
C10 C6 Fe1 69.61(17)
C7 C6 Fe1 69.15(17)
P1 C6 Fe1 136.30(17)
C8 C7 C6 108.4(3)
C8 C7 Fe1 70.28(19)
C6 C7 Fe1 69.92(18)
C8 C7 H7 125.8
C6 C7 H7 125.8
Fe1 C7 H7 125.6
C7 C8 C9 107.8(3)
C7 C8 Fe1 69.38(19)
C9 C8 Fe1 69.5(2)
C7 C8 H8 126.1
C9 C8 H8 126.1
Fe1 C8 H8 126.6
C10 C9 C8 108.6(3)
C10 C9 Fe1 69.9(2)
C8 C9 Fe1 70.1(2)
C10 C9 H9 125.7
C8 C9 H9 125.7
Fe1 C9 H9 125.9
C9 C10 C6 107.8(3)
C9 C10 Fe1 69.6(2)
C6 C10 Fe1 69.74(18)
C9 C10 H10 126.1
C6 C10 H10 126.1
Fe1 C10 H10 126.2
O1 C11 C1 120.8(3)
O1 C11 C24 121.1(4)
C1 C11 C24 118.1(4)
C17 C12 C13 119.6(3)
C17 C12 P1 119.2(3)
C13 C12 P1 121.1(3)
C14 C13 C12 119.9(3)
C14 C13 H13 120.0
C12 C13 H13 120.0
C15 C14 C13 120.2(3)
C15 C14 H14 119.9
C13 C14 H14 119.9
C14 C15 C16 120.6(3)
C14 C15 H15 119.7
C16 C15 H15 119.7
C15 C16 C17 119.7(3)
C15 C16 H16 120.1
C17 C16 H16 120.1
C12 C17 C16 119.8(3)
C12 C17 H17 120.1
C16 C17 H17 120.1
C19 C18 C23 118.5(3)
C19 C18 P1 120.7(2)
C23 C18 P1 120.8(2)
C20 C19 C18 120.4(3)
C20 C19 H19 119.8
C18 C19 H19 119.8
C21 C20 C19 120.5(3)
C21 C20 H20 119.7
C19 C20 H20 119.7
C20 C21 C22 120.0(3)
C20 C21 H21 120.0
C22 C21 H21 120.0
C21 C22 C23 120.1(3)
C21 C22 H22 120.0
C23 C22 H22 120.0
C22 C23 C18 120.6(3)
C22 C23 H23 119.7
C18 C23 H23 119.7
C11 C24 H24A 109.5
C11 C24 H24B 109.5
H24A C24 H24B 109.5
C11 C24 H24C 109.5
H24A C24 H24C 109.5
H24B C24 H24C 109.5
C35 C31 C32 107.8(4)
C35 C31 C41 123.4(4)
C32 C31 C41 128.6(4)
C35 C31 Fe2 69.6(2)
C32 C31 Fe2 69.1(2)
C41 C31 Fe2 130.3(3)
C33 C32 C31 108.1(4)
C33 C32 Fe2 70.0(2)
C31 C32 Fe2 70.1(2)
C33 C32 H32 126.0
C31 C32 H32 126.0
Fe2 C32 H32 125.5
C32 C33 C34 107.1(4)
C32 C33 Fe2 69.5(2)
C34 C33 Fe2 69.5(3)
C32 C33 H33 126.4
C34 C33 H33 126.4
Fe2 C33 H33 126.1
C35 C34 C33 109.0(4)
C35 C34 Fe2 70.2(2)
C33 C34 Fe2 69.6(2)
C35 C34 H34 125.5
C33 C34 H34 125.5
Fe2 C34 H34 126.2
C34 C35 C31 108.1(4)
C34 C35 Fe2 70.0(2)
C31 C35 Fe2 69.9(2)
C34 C35 H35 126.0
C31 C35 H35 126.0
Fe2 C35 H35 125.7
C40 C36 C37 107.0(3)
C40 C36 P2 128.2(2)
C37 C36 P2 124.5(2)
C40 C36 Fe2 69.55(18)
C37 C36 Fe2 69.37(18)
P2 C36 Fe2 131.01(17)
C38 C37 C36 107.6(3)
C38 C37 Fe2 70.2(2)
C36 C37 Fe2 69.40(18)
C38 C37 H37 126.2
C36 C37 H37 126.2
Fe2 C37 H37 125.8
C39 C38 C37 108.8(3)
C39 C38 Fe2 70.4(2)
C37 C38 Fe2 69.15(19)
C39 C38 H38 125.6
C37 C38 H38 125.6
Fe2 C38 H38 126.5
C38 C39 C40 108.1(3)
C38 C39 Fe2 69.7(2)
C40 C39 Fe2 69.1(2)
C38 C39 H39 125.9
C40 C39 H39 125.9
Fe2 C39 H39 126.9
C39 C40 C36 108.5(3)
C39 C40 Fe2 70.6(2)
C36 C40 Fe2 69.40(18)
C39 C40 H40 125.8
C36 C40 H40 125.8
Fe2 C40 H40 125.8
O2 C41 C31 120.0(4)
O2 C41 C54 121.5(4)
C31 C41 C54 118.5(3)
C47 C42 C43 119.7(3)
C47 C42 P2 121.8(2)
C43 C42 P2 118.5(2)
C44 C43 C42 120.2(3)
C44 C43 H43 119.9
C42 C43 H43 119.9
C45 C44 C43 119.8(3)
C45 C44 H44 120.1
C43 C44 H44 120.1
C45 C46 C47 119.8(3)
C45 C46 H46 120.1
C47 C46 H46 120.1
C44 C45 C46 120.5(3)
C44 C45 H45 119.7
C46 C45 H45 119.7
C42 C47 C46 120.0(3)
C42 C47 H47 120.0
C46 C47 H47 120.0
C49 C48 C53 119.2(3)
C49 C48 P2 119.7(2)
C53 C48 P2 121.0(2)
C50 C49 C48 120.5(3)
C50 C49 H49 119.8
C48 C49 H49 119.8
C51 C50 C49 119.7(4)
C51 C50 H50 120.1
C49 C50 H50 120.1
C52 C51 C50 120.1(3)
C52 C51 H51 119.9
C50 C51 H51 119.9
C51 C52 C53 120.5(4)
C51 C52 H52 119.7
C53 C52 H52 119.7
C52 C53 C48 119.9(3)
C52 C53 H53 120.1
C48 C53 H53 120.1
C41 C54 H54A 109.5
C41 C54 H54B 109.5
H54A C54 H54B 109.5
C41 C54 H54C 109.5
H54A C54 H54C 109.5
H54B C54 H54C 109.5
Cl93 C90 Cl91 112.0(3)
Cl93 C90 Cl92 110.6(2)
Cl91 C90 Cl92 109.2(3)
Cl93 C90 H90 108.3
Cl91 C90 H90 108.3
Cl92 C90 H90 108.3

loop_
_geom_bond_atom_site_label_1
_geom_bond_atom_site_label_2
_geom_bond_distance
Pd1 P1 2.2268(8)
Pd1 Cl1 2.2847(8)
Pd1 Cl3 2.3077(8)
Pd1 Cl2 2.4391(8)
Pd2 P2 2.2354(8)
Pd2 Cl4 2.2795(8)
Pd2 Cl2 2.3273(8)
Pd2 Cl3 2.4091(8)
Fe1 C2 2.026(3)
Fe1 C1 2.043(4)
Fe1 C7 2.044(3)
Fe1 C3 2.048(4)
Fe1 C9 2.049(4)
Fe1 C10 2.053(3)
Fe1 C6 2.055(3)
Fe1 C8 2.056(3)
Fe1 C5 2.065(4)
Fe1 C4 2.073(4)
Fe2 C37 2.041(3)
Fe2 C36 2.042(3)
Fe2 C40 2.044(3)
Fe2 C32 2.044(4)
Fe2 C34 2.049(4)
Fe2 C33 2.051(4)
Fe2 C35 2.053(4)
Fe2 C38 2.055(4)
Fe2 C31 2.058(4)
Fe2 C39 2.064(4)
P1 C6 1.795(3)
P1 C18 1.802(3)
P1 C12 1.807(3)
P2 C36 1.794(3)
P2 C42 1.807(3)
P2 C48 1.817(3)
O1 C11 1.223(5)
O2 C41 1.218(5)
C1 C5 1.432(5)
C1 C2 1.440(5)
C1 C11 1.473(6)
C2 C3 1.418(6)
C2 H2 0.9500
C3 C4 1.422(5)
C3 H3 0.9500
C4 C5 1.417(5)
C4 H4 0.9500
C5 H5 0.9500
C6 C10 1.427(4)
C6 C7 1.433(4)
C7 C8 1.414(5)
C7 H7 0.9500
C8 C9 1.420(5)
C8 H8 0.9500
C9 C10 1.419(5)
C9 H9 0.9500
C10 H10 0.9500
C11 C24 1.498(5)
C12 C17 1.388(5)
C12 C13 1.393(5)
C13 C14 1.386(5)
C13 H13 0.9500
C14 C15 1.368(5)
C14 H14 0.9500
C15 C16 1.384(6)
C15 H15 0.9500
C16 C17 1.392(5)
C16 H16 0.9500
C17 H17 0.9500
C18 C19 1.392(4)
C18 C23 1.396(4)
C19 C20 1.388(5)
C19 H19 0.9500
C20 C21 1.370(5)
C20 H20 0.9500
C21 C22 1.381(5)
C21 H21 0.9500
C22 C23 1.387(5)
C22 H22 0.9500
C23 H23 0.9500
C24 H24A 0.9800
C24 H24B 0.9800
C24 H24C 0.9800
C31 C35 1.422(6)
C31 C32 1.430(5)
C31 C41 1.477(5)
C32 C33 1.416(6)
C32 H32 0.9500
C33 C34 1.433(7)
C33 H33 0.9500
C34 C35 1.396(7)
C34 H34 0.9500
C35 H35 0.9500
C36 C40 1.432(4)
C36 C37 1.437(4)
C37 C38 1.423(5)
C37 H37 0.9500
C38 C39 1.406(6)
C38 H38 0.9500
C39 C40 1.418(5)
C39 H39 0.9500
C40 H40 0.9500
C41 C54 1.503(6)
C42 C47 1.384(4)
C42 C43 1.394(5)
C43 C44 1.384(5)
C43 H43 0.9500
C44 C45 1.380(5)
C44 H44 0.9500
C46 C45 1.384(5)
C46 C47 1.393(5)
C46 H46 0.9500
C45 H45 0.9500
C47 H47 0.9500
C48 C49 1.394(5)
C48 C53 1.398(5)
C49 C50 1.389(5)
C49 H49 0.9500
C50 C51 1.386(6)
C50 H50 0.9500
C51 C52 1.382(6)
C51 H51 0.9500
C52 C53 1.386(5)
C52 H52 0.9500
C53 H53 0.9500
C54 H54A 0.9800
C54 H54B 0.9800
C54 H54C 0.9800
C90 Cl93 1.733(5)
C90 Cl91 1.759(5)
C90 Cl92 1.760(5)
C90 H90 1.0000
